data_7108220
loop_
_publ_author_name
'Arijit Mallick'
'Tanay Kundu'
'Rahul Banerjee'

_publ_section_title
;
 Correlation between coordinated water content and proton conductivity in
 Ca-BTC-based metal-organic frameworks
;
_journal_name_full Chem.Commun.
_journal_page_first 8829
_journal_paper_doi 10.1039/c2cc34006b
_journal_volume 48
_journal_year 2012
_chemical_formula_moiety 'C22 H22 Ca3 O16 S2, 2(C H3 O S)'
_chemical_formula_sum 'C24 H28 Ca3 O18 S4'
_chemical_formula_weight 852.98
_chemical_name_common Ca-BTC-DMSO
_chemical_name_systematic
;
?
;
_space_group_IT_number 15
_symmetry_cell_setting monoclinic
_symmetry_space_group_name_Hall '-C 2yc'
_symmetry_space_group_name_H-M 'C 1 2/c 1'
_atom_sites_solution_hydrogens geom
_atom_sites_solution_primary direct
_atom_sites_solution_secondary difmap
_audit_creation_method SHELXL-97
_cell_angle_alpha 90.00
_cell_angle_beta 101.88(2)
_cell_angle_gamma 90.00
_cell_formula_units_Z 4
_cell_length_a 15.547(3)
_cell_length_b 13.6128(19)
_cell_length_c 18.981(4)
_cell_measurement_temperature 190(2)
_cell_volume 3931.1(13)
_computing_structure_refinement 'SHELXL-97 (Sheldrick, 1997)'
_computing_structure_solution 'SHELXS-97 (Sheldrick, 1990)'
_diffrn_ambient_temperature 190(2)
_diffrn_measured_fraction_theta_full 0.998
_diffrn_measured_fraction_theta_max 0.857
_diffrn_radiation_monochromator graphite
_diffrn_radiation_source 'fine-focus sealed tube'
_diffrn_radiation_type MoK\a
_diffrn_radiation_wavelength 0.71073
_diffrn_reflns_av_R_equivalents 0.0387
_diffrn_reflns_av_sigmaI/netI 0.0552
_diffrn_reflns_limit_h_max 17
_diffrn_reflns_limit_h_min -21
_diffrn_reflns_limit_k_max 15
_diffrn_reflns_limit_k_min -18
_diffrn_reflns_limit_l_max 25
_diffrn_reflns_limit_l_min -25
_diffrn_reflns_number 10360
_diffrn_reflns_theta_full 25.00
_diffrn_reflns_theta_max 29.07
_diffrn_reflns_theta_min 2.99
_exptl_absorpt_coefficient_mu 0.700
_exptl_absorpt_correction_T_max 0.861
_exptl_absorpt_correction_T_min 0.811
_exptl_absorpt_correction_type multi-scan
_exptl_absorpt_process_details 'Blessing, Acta Cryst. (1995) A51 33-58'
_exptl_crystal_colour colorless
_exptl_crystal_density_diffrn 1.441
_exptl_crystal_density_method 'not measured'
_exptl_crystal_description plate
_exptl_crystal_F_000 1760.0
_exptl_crystal_size_max 0.31
_exptl_crystal_size_mid 0.23
_exptl_crystal_size_min 0.14
_refine_diff_density_max 1.929
_refine_diff_density_min -1.866
_refine_diff_density_rms 0.144
_refine_ls_extinction_method none
_refine_ls_goodness_of_fit_ref 1.139
_refine_ls_hydrogen_treatment constr
_refine_ls_matrix_type full
_refine_ls_number_parameters 220
_refine_ls_number_reflns 4502
_refine_ls_number_restraints 0
_refine_ls_restrained_S_all 1.139
_refine_ls_R_factor_all 0.0976
_refine_ls_R_factor_gt 0.0809
_refine_ls_shift/su_max 0.003
_refine_ls_shift/su_mean 0.000
_refine_ls_structure_factor_coef Fsqd
_refine_ls_weighting_details 'calc w=1/[\s^2^(Fo^2^)+(0.1243P)^2^+19.7714P] where P=(Fo^2^+2Fc^2^)/3'
_refine_ls_weighting_scheme calc
_refine_ls_wR_factor_gt 0.2320
_refine_ls_wR_factor_ref 0.2522
_reflns_number_gt 3542
_reflns_number_total 5252
_reflns_threshold_expression >2sigma(I)
_cod_data_source_file c2cc34006b.txt
_cod_data_source_block Ca-BTC-DMSO
_cod_original_cell_volume 3931.0(12)
_cod_original_sg_symbol_H-M 'C 2/c'
_cod_database_code 7108220

loop_
_symmetry_equiv_pos_as_xyz
'x, y, z'
'-x, y, -z+1/2'
'x+1/2, y+1/2, z'
'-x+1/2, y+1/2, -z+1/2'
'-x, -y, -z'
'x, -y, z-1/2'
'-x+1/2, -y+1/2, -z'
'x+1/2, -y+1/2, z-1/2'

loop_
_atom_site_label
_atom_site_type_symbol
_atom_site_fract_x
_atom_site_fract_y
_atom_site_fract_z
_atom_site_U_iso_or_equiv
_atom_site_adp_type
_atom_site_occupancy
_atom_site_symmetry_multiplicity
_atom_site_calc_flag
_atom_site_refinement_flags
Ca1 Ca 0.5000 0.69807(8) 0.2500 0.0186(3) Uani 1 2 d S
S1 S 0.32437(8) 0.71107(12) 0.08782(7) 0.0450(4) Uani 1 1 d .
O2 O 0.4282(2) 0.5788(2) 0.30302(16) 0.0318(7) Uani 1 1 d .
O3 O 0.0660(2) 0.9811(3) 0.45426(17) 0.0368(8) Uani 1 1 d .
O4 O 0.4152(2) 0.6802(3) 0.12915(17) 0.0360(8) Uani 1 1 d .
O5 O 0.4089(2) 0.7677(3) 0.3921(2) 0.0440(9) Uani 1 1 d .
O6 O 0.1569(3) 0.8653(3) 0.5050(2) 0.0508(11) Uani 1 1 d .
O7 O 0.3637(2) 0.4763(3) 0.36559(17) 0.0394(8) Uani 1 1 d .
O9 O 0.4049(3) 0.8125(3) 0.2782(2) 0.0458(10) Uani 1 1 d .
C10 C 0.3777(3) 0.5067(3) 0.3065(2) 0.0279(9) Uani 1 1 d .
C11 C 0.2468(3) 0.9108(4) 0.2687(3) 0.0349(11) Uani 1 1 d .
H11 H 0.2726 0.9085 0.2286 0.042 Uiso 1 1 calc R
C12 C 0.3747(3) 0.8111(4) 0.3354(3) 0.0355(11) Uani 1 1 d .
C13 C 0.1707(3) 0.9192(4) 0.3887(3) 0.0379(12) Uani 1 1 d .
C14 C 0.2895(3) 0.8665(4) 0.3319(3) 0.0364(11) Uani 1 1 d .
C15 C 0.3331(3) 0.4586(3) 0.2368(2) 0.0326(10) Uani 1 1 d .
C16 C 0.2509(4) 0.8691(4) 0.3924(3) 0.0405(13) Uani 1 1 d .
H16 H 0.2781 0.8380 0.4348 0.049 Uiso 1 1 calc R
C17 C 0.2521(4) 0.6933(6) 0.1482(4) 0.0644(19) Uani 1 1 d .
H17A H 0.2441 0.6243 0.1548 0.097 Uiso 1 1 calc R
H17B H 0.1963 0.7232 0.1287 0.097 Uiso 1 1 calc R
H17C H 0.2769 0.7230 0.1938 0.097 Uiso 1 1 calc R
C19 C 0.1294(3) 0.9634(4) 0.3244(3) 0.0354(11) Uani 1 1 d .
H19 H 0.0764 0.9963 0.3220 0.042 Uiso 1 1 calc R
C20 C 0.1289(3) 0.9222(4) 0.4539(3) 0.0357(11) Uani 1 1 d .
C22 C 0.3289(7) 0.8404(8) 0.0877(6) 0.106(2) Uani 1 1 d .
H22A H 0.3571 0.8633 0.1347 0.158 Uiso 1 1 calc R
H22B H 0.2704 0.8665 0.0755 0.158 Uiso 1 1 calc R
H22C H 0.3618 0.8620 0.0530 0.158 Uiso 1 1 calc R
Ca2 Ca 0.46456(5) 0.61221(6) 0.43405(4) 0.0221(3) Uani 1 1 d .
O1 O 0.5632(3) 0.6858(3) 0.5366(2) 0.0447(9) Uani 1 1 d .
H1A H 0.5399 0.7409 0.5524 0.067 Uiso 1 1 d R
H1B H 0.5754 0.6439 0.5746 0.067 Uiso 1 1 d R
S8 S 0.4668(3) 0.9192(5) 0.6097(4) 0.272(5) Uani 1 1 d .
C8 C 0.3663(7) 0.8605(9) 0.6024(6) 0.106(2) Uani 1 1 d .
H8A H 0.3198 0.9080 0.5912 0.158 Uiso 1 1 calc R
H8B H 0.3640 0.8289 0.6472 0.158 Uiso 1 1 calc R
H8C H 0.3595 0.8123 0.5648 0.158 Uiso 1 1 calc R
O8 O 0.5321(6) 0.8460(8) 0.6111(6) 0.170(5) Uani 1 1 d .

loop_
_atom_site_aniso_label
_atom_site_aniso_U_11
_atom_site_aniso_U_22
_atom_site_aniso_U_33
_atom_site_aniso_U_23
_atom_site_aniso_U_13
_atom_site_aniso_U_12
Ca1 0.0151(5) 0.0252(6) 0.0170(5) 0.000 0.0066(4) 0.000
S1 0.0261(6) 0.0758(10) 0.0289(6) -0.0044(6) -0.0039(5) 0.0052(6)
O2 0.0424(18) 0.0358(17) 0.0206(14) -0.0055(13) 0.0139(13) -0.0190(14)
O3 0.0425(19) 0.045(2) 0.0301(16) 0.0118(15) 0.0246(15) 0.0233(15)
O4 0.0205(15) 0.062(2) 0.0243(16) -0.0050(15) 0.0015(12) 0.0024(14)
O5 0.048(2) 0.045(2) 0.045(2) 0.0212(17) 0.0225(17) 0.0253(17)
O6 0.055(2) 0.068(3) 0.040(2) 0.0312(19) 0.0344(18) 0.038(2)
O7 0.049(2) 0.049(2) 0.0234(16) 0.0023(15) 0.0147(15) -0.0150(16)
O9 0.052(2) 0.052(2) 0.044(2) 0.0153(17) 0.0354(18) 0.0279(18)
C10 0.033(2) 0.032(2) 0.023(2) -0.0029(17) 0.0160(17) -0.0076(17)
C11 0.045(3) 0.037(2) 0.031(2) 0.014(2) 0.027(2) 0.020(2)
C12 0.041(3) 0.033(2) 0.039(3) 0.008(2) 0.023(2) 0.018(2)
C13 0.047(3) 0.043(3) 0.033(2) 0.013(2) 0.029(2) 0.023(2)
C14 0.042(3) 0.039(3) 0.037(2) 0.014(2) 0.029(2) 0.022(2)
C15 0.041(3) 0.034(2) 0.028(2) -0.0123(19) 0.021(2) -0.019(2)
C16 0.048(3) 0.047(3) 0.034(2) 0.019(2) 0.028(2) 0.026(2)
C17 0.028(3) 0.087(5) 0.078(5) 0.009(4) 0.013(3) 0.014(3)
C19 0.042(3) 0.039(3) 0.032(2) 0.012(2) 0.024(2) 0.023(2)
C20 0.040(3) 0.043(3) 0.030(2) 0.011(2) 0.023(2) 0.017(2)
C22 0.091(5) 0.109(6) 0.106(5) 0.007(5) -0.004(4) 0.009(4)
Ca2 0.0235(4) 0.0282(5) 0.0160(4) 0.0034(3) 0.0076(3) 0.0074(3)
O1 0.054(2) 0.044(2) 0.0342(19) -0.0017(16) 0.0057(17) -0.0030(17)
S8 0.136(4) 0.250(6) 0.395(10) -0.249(7) -0.026(4) 0.044(4)
C8 0.091(5) 0.109(6) 0.106(5) 0.007(5) -0.004(4) 0.009(4)
O8 0.140(7) 0.156(8) 0.186(9) -0.094(7) -0.034(6) 0.075(6)

loop_
_atom_type_symbol
_atom_type_description
_atom_type_scat_dispersion_real
_atom_type_scat_dispersion_imag
_atom_type_scat_source
C C 0.0033 0.0016 'International Tables Vol C Tables 4.2.6.8 and 6.1.1.4'
H H 0.0000 0.0000 'International Tables Vol C Tables 4.2.6.8 and 6.1.1.4'
O O 0.0106 0.0060 'International Tables Vol C Tables 4.2.6.8 and 6.1.1.4'
S S 0.1246 0.1234 'International Tables Vol C Tables 4.2.6.8 and 6.1.1.4'
Ca Ca 0.2262 0.3064 'International Tables Vol C Tables 4.2.6.8 and 6.1.1.4'

loop_
_geom_angle_atom_site_label_1
_geom_angle_atom_site_label_2
_geom_angle_atom_site_label_3
_geom_angle
_geom_angle_site_symmetry_1
_geom_angle_site_symmetry_3
O9 Ca1 O9 94.0(2) . 2_655
O9 Ca1 O2 89.05(13) . .
O9 Ca1 O2 166.63(14) 2_655 .
O9 Ca1 O2 166.62(14) . 2_655
O9 Ca1 O2 89.05(13) 2_655 2_655
O2 Ca1 O2 90.91(17) . 2_655
O9 Ca1 O4 92.18(13) . .
O9 Ca1 O4 95.72(14) 2_655 .
O2 Ca1 O4 97.16(12) . .
O2 Ca1 O4 74.55(12) 2_655 .
O9 Ca1 O4 95.72(13) . 2_655
O9 Ca1 O4 92.18(13) 2_655 2_655
O2 Ca1 O4 74.56(12) . 2_655
O2 Ca1 O4 97.16(12) 2_655 2_655
O4 Ca1 O4 168.4(2) . 2_655
O9 Ca1 C12 106.46(14) . 2_655
O9 Ca1 C12 19.32(12) 2_655 2_655
O2 Ca1 C12 164.35(13) . 2_655
O2 Ca1 C12 73.53(12) 2_655 2_655
O4 Ca1 C12 80.58(13) . 2_655
O4 Ca1 C12 105.16(13) 2_655 2_655
O9 Ca1 Ca2 130.00(10) . 2_655
O9 Ca1 Ca2 76.89(9) 2_655 2_655
O2 Ca1 Ca2 110.82(8) . 2_655
O2 Ca1 Ca2 38.41(7) 2_655 2_655
O4 Ca1 Ca2 41.80(8) . 2_655
O4 Ca1 Ca2 133.14(9) 2_655 2_655
C12 Ca1 Ca2 57.58(9) 2_655 2_655
O4 S1 C22 104.0(4) . .
O4 S1 C17 105.7(3) . .
C22 S1 C17 99.6(5) . .
C10 O2 Ca1 157.8(3) . .
C10 O2 Ca2 96.0(2) . .
Ca1 O2 Ca2 106.10(12) . .
C20 O3 Ca2 165.8(3) . 3_455
C20 O3 Ca2 88.0(3) . 7_566
Ca2 O3 Ca2 105.91(11) 3_455 7_566
S1 O4 Ca1 136.7(2) . .
S1 O4 Ca2 122.66(17) . 2_655
Ca1 O4 Ca2 99.86(11) . 2_655
C12 O5 Ca2 141.0(4) . .
C20 O6 Ca2 96.3(3) . 7_566
C10 O7 Ca2 90.8(3) . .
C12 O9 Ca1 124.1(3) . .
O7 C10 O2 121.7(4) . .
O7 C10 C15 120.4(4) . .
O2 C10 C15 117.9(4) . .
C14 C11 C15 122.1(4) . 4
O5 C12 O9 125.4(4) . .
O5 C12 C14 119.2(4) . .
O9 C12 C14 115.5(4) . .
C19 C13 C16 119.7(4) . .
C19 C13 C20 120.4(4) . .
C16 C13 C20 119.8(4) . .
C11 C14 C16 119.4(4) . .
C11 C14 C12 120.9(4) . .
C16 C14 C12 119.7(4) . .
C11 C15 C19 118.6(4) 4_545 4_545
C11 C15 C10 120.8(4) 4_545 .
C19 C15 C10 120.6(4) 4_545 .
C14 C16 C13 119.6(4) . .
C13 C19 C15 120.6(4) . 4
O6 C20 O3 122.5(4) . .
O6 C20 C13 118.6(4) . .
O3 C20 C13 118.9(4) . .
O6 C20 Ca2 57.9(2) . 7_566
O3 C20 Ca2 65.6(2) . 7_566
C13 C20 Ca2 167.7(4) . 7_566
O3 Ca2 O5 156.71(13) 3_545 .
O3 Ca2 O6 125.26(12) 3_545 7_566
O5 Ca2 O6 77.32(12) . 7_566
O3 Ca2 O1 83.75(14) 3_545 .
O5 Ca2 O1 91.56(15) . .
O6 Ca2 O1 89.49(15) 7_566 .
O3 Ca2 O2 91.78(12) 3_545 .
O5 Ca2 O2 80.46(13) . .
O6 Ca2 O2 117.56(13) 7_566 .
O1 Ca2 O2 148.76(12) . .
O3 Ca2 O4 79.83(12) 3_545 2_655
O5 Ca2 O4 76.89(13) . 2_655
O6 Ca2 O4 151.80(14) 7_566 2_655
O1 Ca2 O4 80.02(12) . 2_655
O2 Ca2 O4 68.76(10) . 2_655
O3 Ca2 O7 81.77(14) 3_545 .
O5 Ca2 O7 109.20(14) . .
O6 Ca2 O7 83.10(15) 7_566 .
O1 Ca2 O7 155.67(13) . .
O2 Ca2 O7 51.44(10) . .
O4 Ca2 O7 116.23(11) 2_655 .
O3 Ca2 O3 74.10(11) 3_545 7_566
O5 Ca2 O3 126.68(11) . 7_566
O6 Ca2 O3 51.85(10) 7_566 7_566
O1 Ca2 O3 74.93(13) . 7_566
O2 Ca2 O3 133.43(12) . 7_566
O4 Ca2 O3 145.39(11) 2_655 7_566
O7 Ca2 O3 82.34(12) . 7_566
O3 Ca2 C20 100.41(12) 3_545 7_566
O5 Ca2 C20 101.02(13) . 7_566
O6 Ca2 C20 25.80(12) 7_566 7_566
O1 Ca2 C20 78.78(15) . 7_566
O2 Ca2 C20 132.31(14) . 7_566
O4 Ca2 C20 158.63(14) 2_655 7_566
O7 Ca2 C20 84.73(14) . 7_566
O3 Ca2 C20 26.34(11) 7_566 7_566
O3 Ca2 Ca2 39.13(7) 3_545 5_666
O5 Ca2 Ca2 159.94(10) . 5_666
O6 Ca2 Ca2 86.49(9) 7_566 5_666
O1 Ca2 Ca2 76.38(10) . 5_666
O2 Ca2 Ca2 118.01(9) . 5_666
O4 Ca2 Ca2 115.78(8) 2_655 5_666
O7 Ca2 Ca2 80.05(9) . 5_666
O3 Ca2 Ca2 34.97(7) 7_566 5_666
C20 Ca2 Ca2 61.29(10) 7_566 5_666
O8 S8 C8 107.9(7) . .

loop_
_geom_bond_atom_site_label_1
_geom_bond_atom_site_label_2
_geom_bond_distance
_geom_bond_site_symmetry_2
Ca1 O9 2.286(3) .
Ca1 O9 2.286(3) 2_655
Ca1 O2 2.314(3) .
Ca1 O2 2.314(3) 2_655
Ca1 O4 2.411(3) .
Ca1 O4 2.411(3) 2_655
Ca1 C12 3.176(4) 2_655
Ca1 Ca2 3.8297(11) 2_655
S1 O4 1.526(3) .
S1 C22 1.762(12) .
S1 C17 1.779(7) .
O2 C10 1.267(5) .
O2 Ca2 2.477(3) .
O3 C20 1.265(5) .
O3 Ca2 2.360(3) 3_455
O3 Ca2 2.598(3) 7_566
O4 Ca2 2.591(3) 2_655
O5 C12 1.248(6) .
O5 Ca2 2.361(3) .
O6 C20 1.248(6) .
O6 Ca2 2.429(3) 7_566
O7 C10 1.256(5) .
O7 Ca2 2.594(4) .
O9 C12 1.269(6) .
C10 C15 1.511(6) .
C11 C14 1.384(7) .
C11 C15 1.387(6) 4
C12 C14 1.514(6) .
C13 C19 1.393(7) .
C13 C16 1.411(6) .
C13 C20 1.512(6) .
C14 C16 1.401(6) .
C15 C11 1.387(6) 4_545
C15 C19 1.406(6) 4_545
C19 C15 1.406(6) 4
C20 Ca2 2.850(4) 7_566
Ca2 O3 2.360(3) 3_545
Ca2 O6 2.429(3) 7_566
Ca2 O1 2.432(4) .
Ca2 O4 2.591(3) 2_655
Ca2 O3 2.598(3) 7_566
Ca2 C20 2.850(4) 7_566
Ca2 Ca2 3.9596(16) 5_666
S8 O8 1.418(8) .
S8 C8 1.735(12) .
